data_7012795
loop_
_publ_author_name
'Kamimura, Sou'
'Kuwata, Shigeki'
'Iwasaki, Masakazu'
'Ishii, Youichi'

_publ_section_title
;
 Syntheses, structures and solution behaviour of cyclotriphosphato
 complexes of Pd(ii), Pt(ii) and Pt(iv)
;
_journal_issue 13
_journal_name_full 'Dalton Transactions'
_journal_page_first 2666
_journal_paper_doi 10.1039/b301223a
_journal_year 2003
_chemical_formula_moiety (PPN)[Pd(P3O9)(PPh3)2]
_chemical_formula_sum 'C74.5 H65 Cl5 N O9 P7 Pd'
_chemical_formula_weight 1618.82
_space_group_IT_number 2
_symmetry_cell_setting triclinic
_symmetry_Int_Tables_number 2
_symmetry_space_group_name_Hall '-P 1'
_symmetry_space_group_name_H-M 'P -1'
_audit_creation_date 'Thu Apr  3 13:55:39 2003'
_audit_creation_method 'by teXsan'
_cell_angle_alpha 105.52(3)
_cell_angle_beta 92.75(4)
_cell_angle_gamma 103.84(5)
_cell_formula_units_Z 2
_cell_length_a 14.19(1)
_cell_length_b 16.079(6)
_cell_length_c 17.426(5)
_cell_measurement_reflns_used 25
_cell_measurement_temperature 294.2
_cell_measurement_theta_max 20.0
_cell_measurement_theta_min 18.6
_cell_volume 3693(3)
_computing_cell_refinement 'MSC/AFC Diffractometer Control'
_computing_data_collection 'MSC/AFC Diffractometer Control'
_computing_data_reduction 'teXsan Ver. 1.11'
_computing_publication_material 'teXsan Ver. 1.11'
_computing_structure_refinement 'teXsan Ver. 1.10'
_computing_structure_solution DirectMethod
_diffrn_measurement_device_type 'Rigaku AFC7R'
_diffrn_measurement_method \w-2\q
_diffrn_radiation_type 'Mo K\a'
_diffrn_radiation_wavelength 0.7107
_diffrn_reflns_av_R_equivalents 0.026
_diffrn_reflns_limit_h_max 0
_diffrn_reflns_limit_h_min 0
_diffrn_reflns_limit_k_max 0
_diffrn_reflns_limit_k_min 0
_diffrn_reflns_limit_l_max 0
_diffrn_reflns_limit_l_min 0
_diffrn_reflns_number 13510
_diffrn_standards_decay_% 3.36
_diffrn_standards_interval_count 150
_diffrn_standards_number 3
_exptl_absorpt_coefficient_mu 0.640
_exptl_absorpt_correction_T_max 0.998
_exptl_absorpt_correction_T_min 0.867
_exptl_absorpt_correction_type psi-scan
_exptl_absorpt_process_details '(North, Phillips & Mathews, 1968)'
_exptl_crystal_colour yellow
_exptl_crystal_density_diffrn 1.455
_exptl_crystal_density_method 'not measured'
_exptl_crystal_description plate
_exptl_crystal_size_max 0.600
_exptl_crystal_size_mid 0.300
_exptl_crystal_size_min 0.150
_refine_diff_density_max 0.75
_refine_diff_density_min -0.72
_refine_ls_extinction_coef 0.0006(3)
_refine_ls_extinction_method 'Zachariasen(1967) type 2 Gaussian isotropic'
_refine_ls_goodness_of_fit_ref 1.507
_refine_ls_hydrogen_treatment noref
_refine_ls_number_parameters 869
_refine_ls_number_reflns 7283
_refine_ls_R_factor_gt 0.0503
_refine_ls_shift/su_max 0.0150
_refine_ls_structure_factor_coef F
_refine_ls_weighting_details 'w = 1/[\s^2^(Fo) + 0.00016|Fo|^2^]'
_refine_ls_weighting_scheme calc
_refine_ls_wR_factor_ref 0.0509
_reflns_number_gt 7283
_reflns_number_total 13005
_cod_data_source_file b301223a.txt
_cod_data_source_block (PPN)[Pd(P3O9)(PPh3)2](1)
_cod_original_sg_symbol_H-M 'P -1         '
_cod_original_formula_sum 'C74.50 H65 Cl5 N O9 P7 Pd '
_cod_database_code 7012795
_reflns_threshold_criterion F^2^>2.0\s(F^2^)

loop_
_symmetry_equiv_pos_as_xyz
x,y,z
-x,-y,-z

loop_
_atom_site_label
_atom_site_type_symbol
_atom_site_fract_x
_atom_site_fract_y
_atom_site_fract_z
_atom_site_U_iso_or_equiv
_atom_site_adp_type
_atom_site_occupancy
_atom_site_calc_flag
_atom_site_refinement_flags
_atom_site_disorder_assembly
_atom_site_disorder_group
Pd(1) Pd 0.11781(4) 0.28163(3) 0.22499(3) 0.0286(1) Uani 1.00 d . . .
Cl(1) Cl -0.0261(3) -0.0491(3) 0.3834(3) 0.205(3) Uani 1.00 d . . .
Cl(2) Cl 0.0781(3) -0.1721(2) 0.3091(2) 0.159(2) Uani 1.00 d . . .
Cl(3) Cl 0.4365(3) 0.2737(2) 0.5473(2) 0.124(1) Uani 1.00 d . . .
Cl(4) Cl 0.5585(3) 0.1752(3) 0.4574(2) 0.149(2) Uani 1.00 d . . .
Cl(5) Cl 0.5846(3) 0.4704(3) 0.4794(3) 0.182(2) Uani 1.00 d . . .
P(1) P 0.2513(1) 0.1583(1) 0.1330(1) 0.0378(5) Uani 1.00 d . . .
P(2) P 0.2300(1) 0.1567(1) 0.2937(1) 0.0388(5) Uani 1.00 d . . .
P(3) P 0.3797(1) 0.2985(1) 0.2653(1) 0.0384(5) Uani 1.00 d . . .
P(4) P 0.0564(1) 0.3593(1) 0.3297(1) 0.0339(5) Uani 1.00 d . . .
P(5) P 0.0695(1) 0.3419(1) 0.1312(1) 0.0336(5) Uani 1.00 d . . .
P(6) P 0.6881(1) 0.9350(1) 0.2171(1) 0.0356(5) Uani 1.00 d . . .
P(7) P 0.5258(1) 0.7716(1) 0.1822(1) 0.0355(5) Uani 1.00 d . . .
O(1) O 0.1690(3) 0.2022(3) 0.1293(2) 0.037(1) Uani 1.00 d . . .
O(2) O 0.1519(3) 0.2058(3) 0.2966(2) 0.036(1) Uani 1.00 d . . .
O(3) O 0.3237(3) 0.3668(3) 0.2781(3) 0.044(1) Uani 1.00 d . . .
O(4) O 0.2691(3) 0.0988(3) 0.0594(3) 0.054(2) Uani 1.00 d . . .
O(5) O 0.2318(3) 0.1057(3) 0.2003(3) 0.040(1) Uani 1.00 d . . .
O(6) O 0.2256(3) 0.0947(3) 0.3419(3) 0.056(2) Uani 1.00 d . . .
O(7) O 0.3349(3) 0.2267(3) 0.3136(3) 0.040(1) Uani 1.00 d . . .
O(8) O 0.4861(3) 0.3214(3) 0.2816(3) 0.058(2) Uani 1.00 d . . .
O(9) O 0.3498(3) 0.2338(3) 0.1737(3) 0.041(1) Uani 1.00 d . . .
N(1) N 0.6316(4) 0.8322(3) 0.1841(3) 0.042(2) Uani 1.00 d . . .
C(1) C 0.1067(5) 0.4793(4) 0.3517(4) 0.036(2) Uani 1.00 d . . .
C(2) C 0.2080(5) 0.5108(5) 0.3519(4) 0.043(2) Uani 1.00 d . . .
C(3) C 0.2514(6) 0.6013(5) 0.3718(5) 0.059(3) Uani 1.00 d . . .
C(4) C 0.1960(7) 0.6615(5) 0.3896(5) 0.065(3) Uani 1.00 d . . .
C(5) C 0.0971(7) 0.6322(5) 0.3886(5) 0.059(3) Uani 1.00 d . . .
C(6) C 0.0519(5) 0.5412(5) 0.3696(4) 0.048(2) Uani 1.00 d . . .
C(7) C -0.0755(4) 0.3352(4) 0.3233(4) 0.037(2) Uani 1.00 d . . .
C(8) C -0.1336(5) 0.2772(5) 0.2551(4) 0.051(2) Uani 1.00 d . . .
C(9) C -0.2349(6) 0.2612(6) 0.2494(5) 0.063(3) Uani 1.00 d . . .
C(10) C -0.2795(6) 0.3004(6) 0.3122(6) 0.074(3) Uani 1.00 d . . .
C(11) C -0.2220(6) 0.3543(6) 0.3823(6) 0.073(3) Uani 1.00 d . . .
C(12) C -0.1206(5) 0.3720(5) 0.3876(4) 0.058(3) Uani 1.00 d . . .
C(13) C 0.0883(5) 0.3326(5) 0.4208(4) 0.038(2) Uani 1.00 d . . .
C(14) C 0.0389(6) 0.2504(5) 0.4303(5) 0.059(3) Uani 1.00 d . . .
C(15) C 0.0642(8) 0.2266(6) 0.4973(6) 0.074(3) Uani 1.00 d . . .
C(16) C 0.1378(8) 0.2823(8) 0.5544(6) 0.086(4) Uani 1.00 d . . .
C(17) C 0.1865(8) 0.3620(8) 0.5453(6) 0.104(4) Uani 1.00 d . . .
C(18) C 0.1616(6) 0.3870(6) 0.4787(5) 0.068(3) Uani 1.00 d . . .
C(19) C 0.1697(5) 0.3639(4) 0.0714(4) 0.040(2) Uani 1.00 d . . .
C(20) C 0.2646(5) 0.3968(5) 0.1090(4) 0.047(2) Uani 1.00 d . . .
C(21) C 0.3414(5) 0.4167(5) 0.0655(5) 0.054(3) Uani 1.00 d . . .
C(22) C 0.3240(6) 0.4047(6) -0.0149(5) 0.061(3) Uani 1.00 d . . .
C(23) C 0.2306(7) 0.3726(6) -0.0525(4) 0.065(3) Uani 1.00 d . . .
C(24) C 0.1528(5) 0.3520(5) -0.0101(4) 0.054(3) Uani 1.00 d . . .
C(25) C -0.0338(5) 0.2610(4) 0.0639(4) 0.040(2) Uani 1.00 d . . .
C(26) C -0.0580(5) 0.1745(5) 0.0674(4) 0.037(2) Uani 1.00 d . . .
C(27) C -0.1375(5) 0.1103(5) 0.0182(4) 0.047(2) Uani 1.00 d . . .
C(28) C -0.1907(5) 0.1351(6) -0.0356(5) 0.061(3) Uani 1.00 d . . .
C(29) C -0.1654(6) 0.2205(6) -0.0411(5) 0.071(3) Uani 1.00 d . . .
C(30) C -0.0878(5) 0.2849(5) 0.0083(5) 0.056(3) Uani 1.00 d . . .
C(31) C 0.0322(5) 0.4462(4) 0.1562(4) 0.039(2) Uani 1.00 d . . .
C(32) C -0.0639(6) 0.4454(5) 0.1674(5) 0.058(3) Uani 1.00 d . . .
C(33) C -0.0932(6) 0.5243(6) 0.1844(5) 0.072(3) Uani 1.00 d . . .
C(34) C -0.0262(8) 0.6028(6) 0.1912(6) 0.081(4) Uani 1.00 d . . .
C(35) C 0.0701(7) 0.6053(5) 0.1807(5) 0.071(3) Uani 1.00 d . . .
C(36) C 0.0988(6) 0.5265(5) 0.1635(5) 0.056(3) Uani 1.00 d . . .
C(37) C 0.8042(4) 0.9479(4) 0.1796(4) 0.033(2) Uani 1.00 d . . .
C(38) C 0.8804(5) 1.0232(4) 0.2131(4) 0.044(2) Uani 1.00 d . . .
C(39) C 0.9690(5) 1.0342(5) 0.1838(4) 0.048(2) Uani 1.00 d . . .
C(40) C 0.9810(5) 0.9705(5) 0.1173(5) 0.058(3) Uani 1.00 d . . .
C(41) C 0.9062(6) 0.8963(5) 0.0820(5) 0.065(3) Uani 1.00 d . . .
C(42) C 0.8192(5) 0.8849(5) 0.1135(4) 0.050(2) Uani 1.00 d . . .
C(43) C 0.7149(5) 0.9753(5) 0.3255(4) 0.050(2) Uani 1.00 d . . .
C(44) C 0.7431(6) 1.0666(6) 0.3640(5) 0.070(3) Uani 1.00 d . . .
C(45) C 0.7750(7) 1.0960(8) 0.4455(6) 0.100(4) Uani 1.00 d . . .
C(46) C 0.7753(8) 1.035(1) 0.4867(6) 0.118(5) Uani 1.00 d . . .
C(47) C 0.7454(8) 0.945(1) 0.4504(7) 0.108(5) Uani 1.00 d . . .
C(48) C 0.7153(6) 0.9157(6) 0.3692(5) 0.067(3) Uani 1.00 d . . .
C(49) C 0.6267(5) 1.0065(4) 0.1839(4) 0.039(2) Uani 1.00 d . . .
C(50) C 0.6359(5) 1.0165(5) 0.1081(5) 0.052(3) Uani 1.00 d . . .
C(51) C 0.5817(6) 1.0648(6) 0.0783(5) 0.071(3) Uani 1.00 d . . .
C(52) C 0.5187(7) 1.1025(6) 0.1249(7) 0.079(4) Uani 1.00 d . . .
C(53) C 0.5114(6) 1.0950(6) 0.2007(7) 0.076(3) Uani 1.00 d . . .
C(54) C 0.5641(6) 1.0478(5) 0.2310(5) 0.055(3) Uani 1.00 d . . .
C(55) C 0.4446(4) 0.8285(4) 0.2378(4) 0.034(2) Uani 1.00 d . . .
C(56) C 0.4510(5) 0.8455(5) 0.3200(4) 0.053(3) Uani 1.00 d . . .
C(57) C 0.4008(6) 0.9028(6) 0.3639(5) 0.065(3) Uani 1.00 d . . .
C(58) C 0.3431(6) 0.9403(5) 0.3256(5) 0.059(3) Uani 1.00 d . . .
C(59) C 0.3350(5) 0.9225(5) 0.2442(5) 0.056(3) Uani 1.00 d . . .
C(60) C 0.3859(5) 0.8675(5) 0.1998(4) 0.047(2) Uani 1.00 d . . .
C(61) C 0.4674(5) 0.7220(4) 0.0802(4) 0.038(2) Uani 1.00 d . . .
C(62) C 0.5138(5) 0.7402(5) 0.0171(5) 0.054(3) Uani 1.00 d . . .
C(63) C 0.4678(7) 0.7011(6) -0.0608(5) 0.067(3) Uani 1.00 d . . .
C(64) C 0.3758(7) 0.6451(6) -0.0750(5) 0.067(3) Uani 1.00 d . . .
C(65) C 0.3288(6) 0.6258(6) -0.0128(5) 0.073(3) Uani 1.00 d . . .
C(66) C 0.3733(6) 0.6638(5) 0.0647(5) 0.060(3) Uani 1.00 d . . .
C(67) C 0.5388(5) 0.6815(4) 0.2215(4) 0.037(2) Uani 1.00 d . . .
C(68) C 0.6299(6) 0.6660(5) 0.2286(4) 0.053(3) Uani 1.00 d . . .
C(69) C 0.6404(6) 0.5927(6) 0.2529(5) 0.064(3) Uani 1.00 d . . .
C(70) C 0.5606(8) 0.5354(5) 0.2694(5) 0.068(3) Uani 1.00 d . . .
C(71) C 0.4710(7) 0.5517(5) 0.2646(5) 0.062(3) Uani 1.00 d . . .
C(72) C 0.4598(5) 0.6241(5) 0.2407(4) 0.050(2) Uani 1.00 d . . .
C(73) C 0.0448(8) -0.0789(7) 0.3079(7) 0.108(4) Uiso 1.00 d . . .
C(74) C 0.4616(8) 0.2179(7) 0.4538(6) 0.101(3) Uiso 1.00 d . . .
C(75) C 0.466(2) 0.471(1) 0.462(1) 0.101(7) Uiso 0.50 d P . .
H(1) H 0.2467 0.4695 0.3383 0.0519 Uiso 1.00 calc . . .
H(2) H 0.3202 0.6221 0.3731 0.0714 Uiso 1.00 calc . . .
H(3) H 0.2264 0.7238 0.4028 0.0777 Uiso 1.00 calc . . .
H(4) H 0.0590 0.6742 0.4010 0.0713 Uiso 1.00 calc . . .
H(5) H -0.0169 0.5214 0.3689 0.0573 Uiso 1.00 calc . . .
H(6) H -0.1042 0.2478 0.2117 0.0613 Uiso 1.00 calc . . .
H(7) H -0.2737 0.2227 0.2014 0.0762 Uiso 1.00 calc . . .
H(8) H -0.3485 0.2907 0.3075 0.0892 Uiso 1.00 calc . . .
H(9) H -0.2519 0.3794 0.4273 0.0878 Uiso 1.00 calc . . .
H(10) H -0.0820 0.4097 0.4360 0.0692 Uiso 1.00 calc . . .
H(11) H -0.0121 0.2108 0.3906 0.0706 Uiso 1.00 calc . . .
H(12) H 0.0300 0.1708 0.5037 0.0893 Uiso 1.00 calc . . .
H(13) H 0.1549 0.2654 0.6003 0.1035 Uiso 1.00 calc . . .
H(14) H 0.2380 0.4009 0.5849 0.1246 Uiso 1.00 calc . . .
H(15) H 0.1961 0.4431 0.4732 0.0818 Uiso 1.00 calc . . .
H(16) H 0.2770 0.4059 0.1651 0.0561 Uiso 1.00 calc . . .
H(17) H 0.4065 0.4387 0.0916 0.0643 Uiso 1.00 calc . . .
H(18) H 0.3769 0.4186 -0.0447 0.0727 Uiso 1.00 calc . . .
H(19) H 0.2189 0.3643 -0.1085 0.0775 Uiso 1.00 calc . . .
H(20) H 0.0880 0.3298 -0.0368 0.0651 Uiso 1.00 calc . . .
H(21) H -0.0198 0.1577 0.1041 0.0439 Uiso 1.00 calc . . .
H(22) H -0.1545 0.0508 0.0219 0.0561 Uiso 1.00 calc . . .
H(23) H -0.2454 0.0926 -0.0693 0.0729 Uiso 1.00 calc . . .
H(24) H -0.2020 0.2361 -0.0796 0.0857 Uiso 1.00 calc . . .
H(25) H -0.0715 0.3443 0.0043 0.0669 Uiso 1.00 calc . . .
H(26) H -0.1102 0.3904 0.1634 0.0700 Uiso 1.00 calc . . .
H(27) H -0.1595 0.5234 0.1911 0.0868 Uiso 1.00 calc . . .
H(28) H -0.0459 0.6569 0.2035 0.0969 Uiso 1.00 calc . . .
H(29) H 0.1162 0.6605 0.1853 0.0846 Uiso 1.00 calc . . .
H(30) H 0.1651 0.5279 0.1565 0.0674 Uiso 1.00 calc . . .
H(31) H 0.8710 1.0686 0.2575 0.0525 Uiso 1.00 calc . . .
H(32) H 1.0214 1.0851 0.2091 0.0580 Uiso 1.00 calc . . .
H(33) H 1.0416 0.9782 0.0957 0.0695 Uiso 1.00 calc . . .
H(34) H 0.9146 0.8528 0.0356 0.0775 Uiso 1.00 calc . . .
H(35) H 0.7681 0.8325 0.0894 0.0604 Uiso 1.00 calc . . .
H(36) H 0.7407 1.1084 0.3348 0.0842 Uiso 1.00 calc . . .
H(37) H 0.7964 1.1582 0.4725 0.1201 Uiso 1.00 calc . . .
H(38) H 0.7972 1.0553 0.5426 0.1418 Uiso 1.00 calc . . .
H(39) H 0.7453 0.9036 0.4804 0.1298 Uiso 1.00 calc . . .
H(40) H 0.6946 0.8533 0.3429 0.0801 Uiso 1.00 calc . . .
H(41) H 0.6795 0.9903 0.0762 0.0625 Uiso 1.00 calc . . .
H(42) H 0.5880 1.0717 0.0262 0.0856 Uiso 1.00 calc . . .
H(43) H 0.4799 1.1340 0.1041 0.0948 Uiso 1.00 calc . . .
H(44) H 0.4692 1.1230 0.2328 0.0913 Uiso 1.00 calc . . .
H(45) H 0.5584 1.0430 0.2838 0.0662 Uiso 1.00 calc . . .
H(46) H 0.4895 0.8183 0.3464 0.0632 Uiso 1.00 calc . . .
H(47) H 0.4066 0.9160 0.4207 0.0780 Uiso 1.00 calc . . .
H(48) H 0.3085 0.9789 0.3559 0.0705 Uiso 1.00 calc . . .
H(49) H 0.2940 0.9480 0.2181 0.0668 Uiso 1.00 calc . . .
H(50) H 0.3811 0.8562 0.1432 0.0570 Uiso 1.00 calc . . .
H(51) H 0.5776 0.7795 0.0266 0.0652 Uiso 1.00 calc . . .
H(52) H 0.5006 0.7133 -0.1044 0.0805 Uiso 1.00 calc . . .
H(53) H 0.3442 0.6195 -0.1284 0.0810 Uiso 1.00 calc . . .
H(54) H 0.2653 0.5860 -0.0231 0.0880 Uiso 1.00 calc . . .
H(55) H 0.3402 0.6506 0.1079 0.0721 Uiso 1.00 calc . . .
H(56) H 0.6852 0.7052 0.2170 0.0642 Uiso 1.00 calc . . .
H(57) H 0.7031 0.5822 0.2582 0.0769 Uiso 1.00 calc . . .
H(58) H 0.5679 0.4843 0.2841 0.0811 Uiso 1.00 calc . . .
H(59) H 0.4163 0.5132 0.2778 0.0747 Uiso 1.00 calc . . .
H(60) H 0.3971 0.6350 0.2373 0.0596 Uiso 1.00 calc . . .
H(61) H 0.0084 -0.0890 0.2576 0.1290 Uiso 1.00 calc . . .
H(62) H 0.1020 -0.0313 0.3147 0.1290 Uiso 1.00 calc . . .
H(63) H 0.4058 0.1703 0.4286 0.1210 Uiso 1.00 calc . . .
H(64) H 0.4742 0.2588 0.4226 0.1210 Uiso 1.00 calc . . .
H(65) H 0.4611 0.4874 0.4138 0.1217 Uiso 0.50 calc P . .
H(66) H 0.4289 0.4116 0.4541 0.1217 Uiso 0.50 calc P . .

loop_
_atom_site_aniso_label
_atom_site_aniso_U_11
_atom_site_aniso_U_22
_atom_site_aniso_U_33
_atom_site_aniso_U_12
_atom_site_aniso_U_13
_atom_site_aniso_U_23
Pd(1) 0.0289(3) 0.0268(3) 0.0303(3) 0.0107(2) 0.0017(2) 0.0056(2)
Cl(1) 0.184(4) 0.283(6) 0.264(5) 0.138(4) 0.117(4) 0.187(5)
Cl(2) 0.192(4) 0.076(2) 0.184(4) 0.020(2) -0.003(3) 0.014(2)
Cl(3) 0.173(3) 0.123(3) 0.103(2) 0.078(2) 0.027(2) 0.041(2)
Cl(4) 0.172(3) 0.208(4) 0.100(2) 0.110(3) 0.021(2) 0.044(3)
Cl(5) 0.109(3) 0.208(5) 0.239(5) 0.050(3) 0.043(3) 0.068(4)
P(1) 0.034(1) 0.034(1) 0.042(1) 0.0134(8) 0.0027(8) 0.0005(8)
P(2) 0.039(1) 0.032(1) 0.049(1) 0.0115(8) 0.0011(9) 0.0161(9)
P(3) 0.030(1) 0.032(1) 0.049(1) 0.0062(8) -0.0020(9) 0.0092(9)
P(4) 0.034(1) 0.035(1) 0.033(1) 0.0123(8) 0.0048(8) 0.0067(8)
P(5) 0.036(1) 0.0318(10) 0.033(1) 0.0119(8) 0.0003(8) 0.0077(8)
P(6) 0.033(1) 0.032(1) 0.039(1) 0.0072(8) 0.0081(8) 0.0064(8)
P(7) 0.0317(10) 0.033(1) 0.042(1) 0.0061(8) 0.0075(8) 0.0126(9)
O(1) 0.039(3) 0.040(3) 0.032(3) 0.018(2) 0.004(2) 0.004(2)
O(2) 0.040(3) 0.037(3) 0.036(3) 0.017(2) 0.005(2) 0.014(2)
O(3) 0.047(3) 0.033(3) 0.052(3) 0.015(2) 0.006(2) 0.010(2)
O(4) 0.052(3) 0.054(3) 0.051(3) 0.026(3) 0.005(3) -0.006(3)
O(5) 0.039(3) 0.025(2) 0.054(3) 0.013(2) 0.002(2) 0.007(2)
O(6) 0.054(3) 0.056(3) 0.077(4) 0.023(3) 0.013(3) 0.042(3)
O(7) 0.037(3) 0.038(3) 0.046(3) 0.007(2) -0.006(2) 0.016(2)
O(8) 0.027(3) 0.052(3) 0.088(4) 0.002(2) -0.007(3) 0.017(3)
O(9) 0.037(3) 0.040(3) 0.040(3) 0.008(2) 0.002(2) 0.004(2)
N(1) 0.042(3) 0.029(3) 0.051(4) 0.006(3) 0.013(3) 0.008(3)
C(1) 0.043(4) 0.038(4) 0.031(4) 0.017(3) 0.004(3) 0.008(3)
C(2) 0.044(4) 0.040(4) 0.041(4) 0.016(4) 0.006(3) 0.001(3)
C(3) 0.054(5) 0.047(5) 0.070(6) 0.003(4) 0.008(4) 0.015(4)
C(4) 0.084(7) 0.038(5) 0.062(6) 0.011(5) 0.013(5) 0.000(4)
C(5) 0.086(7) 0.040(5) 0.055(5) 0.033(5) 0.016(5) 0.002(4)
C(6) 0.044(4) 0.052(5) 0.049(5) 0.020(4) 0.006(4) 0.012(4)
C(7) 0.029(4) 0.038(4) 0.041(4) 0.009(3) 0.009(3) 0.007(3)
C(8) 0.046(5) 0.049(5) 0.051(5) 0.010(4) 0.011(4) 0.004(4)
C(9) 0.037(5) 0.070(6) 0.068(6) -0.004(4) 0.002(4) 0.012(5)
C(10) 0.034(5) 0.089(7) 0.098(8) 0.013(5) 0.017(5) 0.025(6)
C(11) 0.054(6) 0.077(7) 0.083(7) 0.023(5) 0.032(5) 0.005(5)
C(12) 0.047(5) 0.069(6) 0.049(5) 0.018(4) 0.014(4) 0.002(4)
C(13) 0.040(4) 0.046(4) 0.031(4) 0.019(4) 0.008(3) 0.007(3)
C(14) 0.067(6) 0.054(5) 0.058(5) 0.016(4) 0.015(4) 0.020(4)
C(15) 0.108(8) 0.071(7) 0.065(6) 0.038(6) 0.035(6) 0.037(5)
C(16) 0.104(9) 0.105(9) 0.070(7) 0.038(7) 0.005(6) 0.050(7)
C(17) 0.110(9) 0.127(10) 0.065(7) 0.002(8) -0.028(6) 0.045(7)
C(18) 0.073(6) 0.067(6) 0.060(6) 0.005(5) -0.011(5) 0.025(5)
C(19) 0.042(4) 0.041(4) 0.038(4) 0.016(3) 0.004(3) 0.012(3)
C(20) 0.049(5) 0.047(5) 0.045(4) 0.013(4) -0.002(4) 0.015(4)
C(21) 0.038(4) 0.063(5) 0.061(5) 0.011(4) 0.010(4) 0.020(4)
C(22) 0.070(6) 0.066(6) 0.059(6) 0.026(5) 0.029(5) 0.029(5)
C(23) 0.078(6) 0.087(7) 0.035(5) 0.027(5) 0.014(4) 0.022(5)
C(24) 0.052(5) 0.070(6) 0.041(5) 0.014(4) 0.002(4) 0.017(4)
C(25) 0.041(4) 0.042(4) 0.034(4) 0.016(3) -0.002(3) 0.003(3)
C(26) 0.038(4) 0.043(4) 0.029(4) 0.015(3) 0.004(3) 0.008(3)
C(27) 0.049(5) 0.037(4) 0.047(5) 0.006(4) 0.005(4) 0.006(4)
C(28) 0.047(5) 0.061(6) 0.055(5) -0.001(4) -0.012(4) 0.002(4)
C(29) 0.067(6) 0.077(7) 0.067(6) 0.018(5) -0.029(5) 0.021(5)
C(30) 0.054(5) 0.050(5) 0.059(5) 0.012(4) -0.012(4) 0.015(4)
C(31) 0.050(5) 0.035(4) 0.036(4) 0.019(4) 0.001(3) 0.009(3)
C(32) 0.063(5) 0.050(5) 0.065(6) 0.028(4) 0.001(4) 0.011(4)
C(33) 0.067(6) 0.067(6) 0.089(7) 0.043(5) -0.002(5) 0.012(5)
C(34) 0.111(8) 0.050(6) 0.085(7) 0.047(6) -0.016(6) 0.007(5)
C(35) 0.100(8) 0.039(5) 0.075(6) 0.021(5) 0.005(5) 0.019(4)
C(36) 0.067(6) 0.045(5) 0.057(5) 0.020(4) -0.002(4) 0.012(4)
C(37) 0.037(4) 0.025(4) 0.039(4) 0.010(3) 0.013(3) 0.009(3)
C(38) 0.044(4) 0.030(4) 0.051(5) 0.005(3) 0.012(4) 0.006(3)
C(39) 0.040(4) 0.041(4) 0.059(5) 0.002(4) -0.002(4) 0.015(4)
C(40) 0.036(4) 0.061(6) 0.082(6) 0.014(4) 0.025(4) 0.025(5)
C(41) 0.052(5) 0.055(5) 0.073(6) 0.009(4) 0.030(4) -0.005(4)
C(42) 0.036(4) 0.047(5) 0.055(5) 0.003(4) 0.010(4) -0.002(4)
C(43) 0.036(4) 0.068(6) 0.041(5) 0.014(4) 0.008(3) 0.006(4)
C(44) 0.064(6) 0.079(7) 0.050(5) 0.016(5) 0.007(4) -0.009(5)
C(45) 0.066(7) 0.14(1) 0.054(7) 0.018(7) 0.003(6) -0.032(7)
C(46) 0.063(7) 0.23(2) 0.032(6) 0.019(9) 0.009(5) -0.005(8)
C(47) 0.076(8) 0.20(1) 0.056(7) 0.023(9) 0.011(6) 0.057(8)
C(48) 0.045(5) 0.105(8) 0.048(5) 0.008(5) 0.007(4) 0.029(5)
C(49) 0.029(4) 0.029(4) 0.054(5) 0.002(3) 0.002(3) 0.010(3)
C(50) 0.040(4) 0.060(5) 0.062(5) 0.019(4) 0.007(4) 0.023(4)
C(51) 0.054(6) 0.088(7) 0.083(7) 0.024(5) 0.005(5) 0.038(6)
C(52) 0.067(6) 0.069(6) 0.122(9) 0.032(5) 0.004(6) 0.051(7)
C(53) 0.056(6) 0.063(6) 0.126(9) 0.040(5) 0.028(6) 0.030(6)
C(54) 0.055(5) 0.040(5) 0.069(6) 0.016(4) 0.014(4) 0.008(4)
C(55) 0.029(4) 0.039(4) 0.036(4) 0.008(3) 0.007(3) 0.011(3)
C(56) 0.058(5) 0.063(5) 0.051(5) 0.031(4) 0.016(4) 0.024(4)
C(57) 0.081(6) 0.079(6) 0.051(5) 0.043(5) 0.030(5) 0.022(5)
C(58) 0.057(5) 0.067(6) 0.061(6) 0.034(5) 0.020(4) 0.015(5)
C(59) 0.048(5) 0.058(5) 0.067(6) 0.028(4) 0.010(4) 0.015(4)
C(60) 0.039(4) 0.058(5) 0.046(5) 0.017(4) 0.001(3) 0.013(4)
C(61) 0.045(4) 0.030(4) 0.038(4) 0.011(3) 0.003(3) 0.007(3)
C(62) 0.055(5) 0.055(5) 0.059(5) 0.021(4) 0.012(4) 0.021(4)
C(63) 0.089(7) 0.075(6) 0.051(5) 0.032(6) 0.021(5) 0.028(5)
C(64) 0.087(7) 0.062(6) 0.047(5) 0.023(5) -0.003(5) 0.004(4)
C(65) 0.074(6) 0.060(6) 0.064(6) -0.007(5) -0.018(5) 0.008(5)
C(66) 0.055(5) 0.065(6) 0.049(5) -0.002(4) 0.001(4) 0.014(4)
C(67) 0.045(4) 0.027(4) 0.038(4) 0.008(3) 0.005(3) 0.007(3)
C(68) 0.068(6) 0.048(5) 0.058(5) 0.026(4) 0.022(4) 0.026(4)
C(69) 0.075(6) 0.070(6) 0.067(6) 0.045(5) 0.013(5) 0.027(5)
C(70) 0.112(8) 0.041(5) 0.056(6) 0.025(5) 0.006(5) 0.021(4)
C(71) 0.080(6) 0.042(5) 0.058(5) -0.004(5) 0.006(5) 0.022(4)
C(72) 0.042(4) 0.045(5) 0.062(5) 0.002(4) 0.002(4) 0.023(4)

loop_
_atom_type_symbol
_atom_type_description
_atom_type_scat_dispersion_real
_atom_type_scat_dispersion_imag
_atom_type_scat_source
C C 0.003 0.002
;International Tables for Crystallography
(1992, Vol. C, Tables 4.2.6.8 and 6.1.1.1)
;
H H 0.000 0.000
;International Tables for Crystallography
(1992, Vol. C, Table 6.1.1.2)
;
Pd Pd -0.999 1.007
;International Tables for Crystallography
(1992, Vol. C, Tables 4.2.6.8 and 6.1.1.1)
;
P P 0.102 0.094
;International Tables for Crystallography
(1992, Vol. C, Tables 4.2.6.8 and 6.1.1.1)
;
O O 0.011 0.006
;International Tables for Crystallography
(1992, Vol. C, Tables 4.2.6.8 and 6.1.1.1)
;
N N 0.006 0.003
;International Tables for Crystallography
(1992, Vol. C, Tables 4.2.6.8 and 6.1.1.1)
;
Cl Cl 0.148 0.159
;International Tables for Crystallography
(1992, Vol. C, Tables 4.2.6.8 and 6.1.1.1)
;

loop_
_geom_angle_atom_site_label_1
_geom_angle_atom_site_label_2
_geom_angle_atom_site_label_3
_geom_angle
_geom_angle_site_symmetry_1
_geom_angle_site_symmetry_2
_geom_angle_site_symmetry_3
_geom_angle_publ_flag
P(4) Pd(1) P(5) 97.84(7) . . . yes
P(4) Pd(1) O(1) 176.3(1) . . . yes
P(4) Pd(1) O(2) 88.5(1) . . . yes
P(5) Pd(1) O(1) 84.1(1) . . . yes
P(5) Pd(1) O(2) 170.4(1) . . . yes
O(1) Pd(1) O(2) 89.1(2) . . . yes
C(75) Cl(5) C(75) 55(1) . . 2_666 yes
O(1) P(1) O(4) 118.3(3) . . . yes
O(1) P(1) O(5) 107.0(2) . . . yes
O(1) P(1) O(9) 109.0(3) . . . yes
O(4) P(1) O(5) 109.9(3) . . . yes
O(4) P(1) O(9) 110.0(3) . . . yes
O(5) P(1) O(9) 101.3(2) . . . yes
O(2) P(2) O(5) 107.0(2) . . . yes
O(2) P(2) O(6) 118.6(3) . . . yes
O(2) P(2) O(7) 109.5(2) . . . yes
O(5) P(2) O(6) 110.1(3) . . . yes
O(5) P(2) O(7) 100.7(2) . . . yes
O(6) P(2) O(7) 109.4(3) . . . yes
O(3) P(3) O(7) 108.5(3) . . . yes
O(3) P(3) O(8) 122.7(3) . . . yes
O(3) P(3) O(9) 108.7(2) . . . yes
O(7) P(3) O(8) 107.7(3) . . . yes
O(7) P(3) O(9) 99.5(2) . . . yes
O(8) P(3) O(9) 107.3(3) . . . yes
Pd(1) P(4) C(1) 112.4(2) . . . yes
Pd(1) P(4) C(7) 116.3(2) . . . yes
Pd(1) P(4) C(13) 110.6(2) . . . yes
C(1) P(4) C(7) 108.8(3) . . . yes
C(1) P(4) C(13) 105.3(3) . . . yes
C(7) P(4) C(13) 102.5(3) . . . yes
Pd(1) P(5) C(19) 108.3(2) . . . yes
Pd(1) P(5) C(25) 109.4(2) . . . yes
Pd(1) P(5) C(31) 123.2(2) . . . yes
C(19) P(5) C(25) 107.5(3) . . . yes
C(19) P(5) C(31) 103.3(3) . . . yes
C(25) P(5) C(31) 104.2(3) . . . yes
N(1) P(6) C(37) 107.1(3) . . . yes
N(1) P(6) C(43) 114.0(3) . . . yes
N(1) P(6) C(49) 113.2(3) . . . yes
C(37) P(6) C(43) 105.7(3) . . . yes
C(37) P(6) C(49) 107.7(3) . . . yes
C(43) P(6) C(49) 108.7(3) . . . yes
N(1) P(7) C(55) 115.0(3) . . . yes
N(1) P(7) C(61) 110.6(3) . . . yes
N(1) P(7) C(67) 107.4(3) . . . yes
C(55) P(7) C(61) 107.0(3) . . . yes
C(55) P(7) C(67) 109.3(3) . . . yes
C(61) P(7) C(67) 107.3(3) . . . yes
Pd(1) O(1) P(1) 127.5(2) . . . yes
Pd(1) O(2) P(2) 130.6(3) . . . yes
P(1) O(5) P(2) 122.5(3) . . . yes
P(2) O(7) P(3) 127.1(3) . . . yes
P(1) O(9) P(3) 130.1(3) . . . yes
P(6) N(1) P(7) 137.5(4) . . . yes
P(4) C(1) C(2) 117.4(5) . . . yes
P(4) C(1) C(6) 124.2(5) . . . yes
C(2) C(1) C(6) 118.4(6) . . . yes
C(1) C(2) C(3) 120.3(6) . . . yes
C(2) C(3) C(4) 120.4(7) . . . yes
C(3) C(4) C(5) 120.2(7) . . . yes
C(4) C(5) C(6) 120.3(7) . . . yes
C(1) C(6) C(5) 120.3(7) . . . yes
P(4) C(7) C(8) 120.8(5) . . . yes
P(4) C(7) C(12) 120.8(5) . . . yes
C(8) C(7) C(12) 118.4(6) . . . yes
C(7) C(8) C(9) 120.6(7) . . . yes
C(8) C(9) C(10) 120.9(7) . . . yes
C(9) C(10) C(11) 118.6(7) . . . yes
C(10) C(11) C(12) 120.6(7) . . . yes
C(7) C(12) C(11) 120.7(7) . . . yes
P(4) C(13) C(14) 118.6(5) . . . yes
P(4) C(13) C(18) 123.1(6) . . . yes
C(14) C(13) C(18) 118.2(7) . . . yes
C(13) C(14) C(15) 120.0(8) . . . yes
C(14) C(15) C(16) 120.6(9) . . . yes
C(15) C(16) C(17) 119.7(9) . . . yes
C(16) C(17) C(18) 120.2(9) . . . yes
C(13) C(18) C(17) 121.2(8) . . . yes
P(5) C(19) C(20) 119.2(5) . . . yes
P(5) C(19) C(24) 121.6(5) . . . yes
C(20) C(19) C(24) 119.1(7) . . . yes
C(19) C(20) C(21) 120.3(7) . . . yes
C(20) C(21) C(22) 120.2(7) . . . yes
C(21) C(22) C(23) 119.9(7) . . . yes
C(22) C(23) C(24) 120.8(7) . . . yes
C(19) C(24) C(23) 119.7(7) . . . yes
P(5) C(25) C(26) 119.1(5) . . . yes
P(5) C(25) C(30) 121.5(5) . . . yes
C(26) C(25) C(30) 119.3(6) . . . yes
C(25) C(26) C(27) 121.4(6) . . . yes
C(26) C(27) C(28) 118.6(7) . . . yes
C(27) C(28) C(29) 120.4(7) . . . yes
C(28) C(29) C(30) 121.5(7) . . . yes
C(25) C(30) C(29) 118.8(7) . . . yes
P(5) C(31) C(32) 120.3(6) . . . yes
P(5) C(31) C(36) 120.7(6) . . . yes
C(32) C(31) C(36) 119.0(7) . . . yes
C(31) C(32) C(33) 120.6(8) . . . yes
C(32) C(33) C(34) 119.3(8) . . . yes
C(33) C(34) C(35) 121.1(8) . . . yes
C(34) C(35) C(36) 119.4(8) . . . yes
C(31) C(36) C(35) 120.6(8) . . . yes
P(6) C(37) C(38) 121.4(5) . . . yes
P(6) C(37) C(42) 120.9(5) . . . yes
C(38) C(37) C(42) 117.6(6) . . . yes
C(37) C(38) C(39) 121.7(6) . . . yes
C(38) C(39) C(40) 119.1(7) . . . yes
C(39) C(40) C(41) 120.4(7) . . . yes
C(40) C(41) C(42) 119.8(7) . . . yes
C(37) C(42) C(41) 121.4(7) . . . yes
P(6) C(43) C(44) 120.2(6) . . . yes
P(6) C(43) C(48) 119.9(6) . . . yes
C(44) C(43) C(48) 119.7(7) . . . yes
C(43) C(44) C(45) 119.2(10) . . . yes
C(44) C(45) C(46) 119(1) . . . yes
C(45) C(46) C(47) 122(1) . . . yes
C(46) C(47) C(48) 118(1) . . . yes
C(43) C(48) C(47) 121.0(10) . . . yes
P(6) C(49) C(50) 119.5(5) . . . yes
P(6) C(49) C(54) 121.4(6) . . . yes
C(50) C(49) C(54) 119.0(7) . . . yes
C(49) C(50) C(51) 120.3(7) . . . yes
C(50) C(51) C(52) 119.5(8) . . . yes
C(51) C(52) C(53) 120.5(8) . . . yes
C(52) C(53) C(54) 120.9(8) . . . yes
C(49) C(54) C(53) 119.8(8) . . . yes
P(7) C(55) C(56) 120.1(5) . . . yes
P(7) C(55) C(60) 119.8(5) . . . yes
C(56) C(55) C(60) 119.3(6) . . . yes
C(55) C(56) C(57) 119.7(7) . . . yes
C(56) C(57) C(58) 120.2(7) . . . yes
C(57) C(58) C(59) 120.5(7) . . . yes
C(58) C(59) C(60) 120.2(7) . . . yes
C(55) C(60) C(59) 120.1(7) . . . yes
P(7) C(61) C(62) 121.0(6) . . . yes
P(7) C(61) C(66) 120.0(5) . . . yes
C(62) C(61) C(66) 119.0(7) . . . yes
C(61) C(62) C(63) 120.1(7) . . . yes
C(62) C(63) C(64) 120.3(8) . . . yes
C(63) C(64) C(65) 120.3(8) . . . yes
C(64) C(65) C(66) 120.2(8) . . . yes
C(61) C(66) C(65) 120.1(7) . . . yes
P(7) C(67) C(68) 118.7(5) . . . yes
P(7) C(67) C(72) 122.5(5) . . . yes
C(68) C(67) C(72) 118.7(6) . . . yes
C(67) C(68) C(69) 119.7(7) . . . yes
C(68) C(69) C(70) 120.4(8) . . . yes
C(69) C(70) C(71) 120.1(7) . . . yes
C(70) C(71) C(72) 119.9(7) . . . yes
C(67) C(72) C(71) 121.0(7) . . . yes
Cl(1) C(73) Cl(2) 111.9(7) . . . yes
Cl(3) C(74) Cl(4) 113.8(6) . . . yes
Cl(5) C(75) Cl(5) 124(1) . . 2_666 yes
Cl(5) C(75) C(75) 56(1) . . 2_666 yes
Cl(5) C(75) C(75) 67(1) 2_666 . 2_666 yes

loop_
_geom_bond_atom_site_label_1
_geom_bond_atom_site_label_2
_geom_bond_distance
_geom_bond_site_symmetry_1
_geom_bond_site_symmetry_2
_geom_bond_publ_flag
Pd(1) P(4) 2.258(2) . . yes
Pd(1) P(5) 2.267(2) . . yes
Pd(1) O(1) 2.089(4) . . yes
Pd(1) O(2) 2.078(4) . . yes
Cl(1) C(73) 1.73(1) . . yes
Cl(2) C(73) 1.68(1) . . yes
Cl(3) C(74) 1.74(1) . . yes
Cl(4) C(74) 1.68(1) . . yes
Cl(5) C(75) 1.70(2) . . yes
Cl(5) C(75) 1.52(2) . 2_666 yes
P(1) O(1) 1.509(4) . . yes
P(1) O(4) 1.455(4) . . yes
P(1) O(5) 1.617(5) . . yes
P(1) O(9) 1.601(4) . . yes
P(2) O(2) 1.502(4) . . yes
P(2) O(5) 1.620(5) . . yes
P(2) O(6) 1.458(4) . . yes
P(2) O(7) 1.594(4) . . yes
P(3) O(3) 1.480(4) . . yes
P(3) O(7) 1.632(4) . . yes
P(3) O(8) 1.460(5) . . yes
P(3) O(9) 1.628(4) . . yes
P(4) C(1) 1.816(7) . . yes
P(4) C(7) 1.811(6) . . yes
P(4) C(13) 1.817(7) . . yes
P(5) C(19) 1.827(7) . . yes
P(5) C(25) 1.824(7) . . yes
P(5) C(31) 1.826(7) . . yes
P(6) N(1) 1.587(5) . . yes
P(6) C(37) 1.789(6) . . yes
P(6) C(43) 1.814(7) . . yes
P(6) C(49) 1.789(7) . . yes
P(7) N(1) 1.575(5) . . yes
P(7) C(55) 1.800(6) . . yes
P(7) C(61) 1.807(7) . . yes
P(7) C(67) 1.802(6) . . yes
C(1) C(2) 1.404(9) . . yes
C(1) C(6) 1.386(9) . . yes
C(2) C(3) 1.377(9) . . yes
C(3) C(4) 1.37(1) . . yes
C(4) C(5) 1.37(1) . . yes
C(5) C(6) 1.390(10) . . yes
C(7) C(8) 1.381(9) . . yes
C(7) C(12) 1.382(9) . . yes
C(8) C(9) 1.393(10) . . yes
C(9) C(10) 1.37(1) . . yes
C(10) C(11) 1.38(1) . . yes
C(11) C(12) 1.39(1) . . yes
C(13) C(14) 1.397(10) . . yes
C(13) C(18) 1.363(10) . . yes
C(14) C(15) 1.38(1) . . yes
C(15) C(16) 1.36(1) . . yes
C(16) C(17) 1.36(1) . . yes
C(17) C(18) 1.38(1) . . yes
C(19) C(20) 1.382(9) . . yes
C(19) C(24) 1.382(9) . . yes
C(20) C(21) 1.382(9) . . yes
C(21) C(22) 1.365(10) . . yes
C(22) C(23) 1.36(1) . . yes
C(23) C(24) 1.38(1) . . yes
C(25) C(26) 1.370(9) . . yes
C(25) C(30) 1.393(9) . . yes
C(26) C(27) 1.396(9) . . yes
C(27) C(28) 1.373(10) . . yes
C(28) C(29) 1.36(1) . . yes
C(29) C(30) 1.38(1) . . yes
C(31) C(32) 1.385(10) . . yes
C(31) C(36) 1.377(9) . . yes
C(32) C(33) 1.391(10) . . yes
C(33) C(34) 1.36(1) . . yes
C(34) C(35) 1.38(1) . . yes
C(35) C(36) 1.38(1) . . yes
C(37) C(38) 1.382(8) . . yes
C(37) C(42) 1.378(9) . . yes
C(38) C(39) 1.370(9) . . yes
C(39) C(40) 1.374(10) . . yes
C(40) C(41) 1.366(10) . . yes
C(41) C(42) 1.368(9) . . yes
C(43) C(44) 1.39(1) . . yes
C(43) C(48) 1.38(1) . . yes
C(44) C(45) 1.39(1) . . yes
C(45) C(46) 1.37(2) . . yes
C(46) C(47) 1.36(2) . . yes
C(47) C(48) 1.38(1) . . yes
C(49) C(50) 1.382(9) . . yes
C(49) C(54) 1.402(9) . . yes
C(50) C(51) 1.39(1) . . yes
C(51) C(52) 1.37(1) . . yes
C(52) C(53) 1.37(1) . . yes
C(53) C(54) 1.36(1) . . yes
C(55) C(56) 1.377(9) . . yes
C(55) C(60) 1.396(9) . . yes
C(56) C(57) 1.388(9) . . yes
C(57) C(58) 1.37(1) . . yes
C(58) C(59) 1.362(10) . . yes
C(59) C(60) 1.377(9) . . yes
C(61) C(62) 1.371(9) . . yes
C(61) C(66) 1.402(9) . . yes
C(62) C(63) 1.39(1) . . yes
C(63) C(64) 1.37(1) . . yes
C(64) C(65) 1.37(1) . . yes
C(65) C(66) 1.37(1) . . yes
C(67) C(68) 1.379(9) . . yes
C(67) C(72) 1.388(9) . . yes
C(68) C(69) 1.393(10) . . yes
C(69) C(70) 1.37(1) . . yes
C(70) C(71) 1.36(1) . . yes
C(71) C(72) 1.378(10) . . yes
C(75) C(75) 1.52(4) . 2_666 yes

loop_
_geom_contact_atom_site_label_1
_geom_contact_atom_site_label_2
_geom_contact_distance
_geom_contact_site_symmetry_1
_geom_contact_site_symmetry_2
_geom_contact_publ_flag
Cl(1) C(47) 3.49(1) . 1_445 ?
Cl(1) C(48) 3.563(9) . 1_445 ?
Cl(2) C(34) 3.561(10) . 1_545 ?
Cl(4) C(45) 3.59(1) . 1_545 ?
O(1) C(41) 3.590(9) . 2_665 ?
O(2) C(39) 3.376(8) . 1_445 ?
O(3) C(71) 3.273(9) . . ?
O(3) C(75) 3.48(2) . . ?
O(4) C(42) 3.307(9) . 2_665 ?
O(4) C(27) 3.307(8) . 2_555 ?
O(4) C(41) 3.45(1) . 2_665 ?
O(4) C(50) 3.529(9) . 2_665 ?
O(4) C(28) 3.560(10) . 2_555 ?
O(6) C(73) 3.20(1) . . ?
O(6) C(58) 3.267(9) . 1_545 ?
O(6) C(59) 3.572(9) . 1_545 ?
O(7) C(74) 3.02(1) . . ?
O(8) C(70) 3.416(9) . . ?
O(8) C(10) 3.454(9) . 1_655 ?
O(8) C(75) 3.49(2) . . ?
O(9) C(63) 3.457(10) . 2_665 ?
O(9) C(52) 3.55(1) . 1_545 ?
C(22) C(65) 3.53(1) . . ?
C(26) C(39) 3.484(9) . 1_445 ?
C(26) C(41) 3.582(9) . 2_665 ?
C(27) C(40) 3.53(1) . 2_665 ?
C(39) C(73) 3.46(1) . 1_665 ?
C(51) C(51) 3.35(2) . 2_675 ?
C(52) C(63) 3.59(1) . 2_675 ?

loop_
_geom_torsion_atom_site_label_1
_geom_torsion_atom_site_label_2
_geom_torsion_atom_site_label_3
_geom_torsion_atom_site_label_4
_geom_torsion
_geom_torsion_site_symmetry_1
_geom_torsion_site_symmetry_2
_geom_torsion_site_symmetry_3
_geom_torsion_site_symmetry_4
_geom_torsion_publ_flag
Pd(1) P(4) C(1) C(2) -44.2(6) . . . . yes
Pd(1) P(4) C(1) C(6) 137.1(5) . . . . yes
Pd(1) P(4) C(7) C(8) -4.5(7) . . . . yes
Pd(1) P(4) C(7) C(12) 173.1(5) . . . . yes
Pd(1) P(4) C(13) C(14) -74.8(6) . . . . yes
Pd(1) P(4) C(13) C(18) 101.8(6) . . . . yes
Pd(1) P(5) C(19) C(20) -39.6(6) . . . . yes
Pd(1) P(5) C(19) C(24) 143.1(6) . . . . yes
Pd(1) P(5) C(25) C(26) -10.9(6) . . . . yes
Pd(1) P(5) C(25) C(30) 170.0(5) . . . . yes
Pd(1) P(5) C(31) C(32) -87.4(6) . . . . yes
Pd(1) P(5) C(31) C(36) 93.3(6) . . . . yes
Pd(1) O(1) P(1) O(4) 174.4(3) . . . . yes
Pd(1) O(1) P(1) O(5) 49.8(4) . . . . yes
Pd(1) O(1) P(1) O(9) -59.0(4) . . . . yes
Pd(1) O(2) P(2) O(5) -43.2(4) . . . . yes
Pd(1) O(2) P(2) O(6) -168.4(3) . . . . yes
Pd(1) O(2) P(2) O(7) 65.1(4) . . . . yes
Cl(5) C(75) Cl(5) C(75) 0.0 . . 2_666 2_666 yes
Cl(5) C(75) C(75) Cl(5) 180.0 . . 2_666 2_666 yes
Cl(5) C(75) Cl(5) C(75) 0.0 . 2_666 2_666 . yes
Cl(5) C(75) C(75) Cl(5) 180.0 . 2_666 . 2_666 yes
P(1) O(1) Pd(1) P(4) -84(1) . . . . yes
P(1) O(1) Pd(1) P(5) 153.9(3) . . . . yes
P(1) O(1) Pd(1) O(2) -33.0(3) . . . . yes
P(1) O(5) P(2) O(2) 58.3(4) . . . . yes
P(1) O(5) P(2) O(6) -171.5(3) . . . . yes
P(1) O(5) P(2) O(7) -56.0(3) . . . . yes
P(1) O(9) P(3) O(3) -72.5(4) . . . . yes
P(1) O(9) P(3) O(7) 40.8(4) . . . . yes
P(1) O(9) P(3) O(8) 152.8(4) . . . . yes
P(2) O(2) Pd(1) P(4) -153.0(3) . . . . yes
P(2) O(2) Pd(1) P(5) 75.4(9) . . . . yes
P(2) O(2) Pd(1) O(1) 29.9(3) . . . . yes
P(2) O(5) P(1) O(1) -62.3(4) . . . . yes
P(2) O(5) P(1) O(4) 168.1(3) . . . . yes
P(2) O(5) P(1) O(9) 51.8(3) . . . . yes
P(2) O(7) P(3) O(3) 68.0(4) . . . . yes
P(2) O(7) P(3) O(8) -157.2(4) . . . . yes
P(2) O(7) P(3) O(9) -45.5(4) . . . . yes
P(3) O(7) P(2) O(2) -58.7(4) . . . . yes
P(3) O(7) P(2) O(5) 53.8(4) . . . . yes
P(3) O(7) P(2) O(6) 169.8(3) . . . . yes
P(3) O(9) P(1) O(1) 67.6(4) . . . . yes
P(3) O(9) P(1) O(4) -161.2(4) . . . . yes
P(3) O(9) P(1) O(5) -45.0(4) . . . . yes
P(4) Pd(1) P(5) C(19) 137.6(2) . . . . yes
P(4) Pd(1) P(5) C(25) -105.5(2) . . . . yes
P(4) Pd(1) P(5) C(31) 17.2(3) . . . . yes
P(4) C(1) C(2) C(3) -177.0(6) . . . . yes
P(4) C(1) C(6) C(5) 177.6(6) . . . . yes
P(4) C(7) C(8) C(9) -177.8(6) . . . . yes
P(4) C(7) C(12) C(11) 179.2(7) . . . . yes
P(4) C(13) C(14) C(15) 177.4(6) . . . . yes
P(4) C(13) C(18) C(17) -176.8(8) . . . . yes
P(5) Pd(1) P(4) C(1) -59.2(2) . . . . yes
P(5) Pd(1) P(4) C(7) 67.1(2) . . . . yes
P(5) Pd(1) P(4) C(13) -176.6(2) . . . . yes
P(5) C(19) C(20) C(21) -178.0(6) . . . . yes
P(5) C(19) C(24) C(23) 177.6(6) . . . . yes
P(5) C(25) C(26) C(27) 178.8(5) . . . . yes
P(5) C(25) C(30) C(29) -179.9(6) . . . . yes
P(5) C(31) C(32) C(33) -178.3(6) . . . . yes
P(5) C(31) C(36) C(35) 178.6(6) . . . . yes
P(6) N(1) P(7) C(55) -5.8(7) . . . . yes
P(6) N(1) P(7) C(61) 115.5(5) . . . . yes
P(6) N(1) P(7) C(67) -127.7(5) . . . . yes
P(6) C(37) C(38) C(39) -179.0(6) . . . . yes
P(6) C(37) C(42) C(41) 176.8(6) . . . . yes
P(6) C(43) C(44) C(45) -172.0(7) . . . . yes
P(6) C(43) C(48) C(47) 173.1(7) . . . . yes
P(6) C(49) C(50) C(51) 173.9(6) . . . . yes
P(6) C(49) C(54) C(53) -173.8(6) . . . . yes
P(7) N(1) P(6) C(37) -171.6(5) . . . . yes
P(7) N(1) P(6) C(43) 71.9(6) . . . . yes
P(7) N(1) P(6) C(49) -53.0(6) . . . . yes
P(7) C(55) C(56) C(57) 168.6(6) . . . . yes
P(7) C(55) C(60) C(59) -170.1(6) . . . . yes
P(7) C(61) C(62) C(63) 179.7(6) . . . . yes
P(7) C(61) C(66) C(65) -179.8(6) . . . . yes
P(7) C(67) C(68) C(69) -175.1(6) . . . . yes
P(7) C(67) C(72) C(71) 174.8(6) . . . . yes
O(1) Pd(1) P(4) C(1) 179(1) . . . . yes
O(1) Pd(1) P(4) C(7) -54(1) . . . . yes
O(1) Pd(1) P(4) C(13) 61(1) . . . . yes
O(1) Pd(1) P(5) C(19) -45.5(3) . . . . yes
O(1) Pd(1) P(5) C(25) 71.3(3) . . . . yes
O(1) Pd(1) P(5) C(31) -166.0(3) . . . . yes
O(2) Pd(1) P(4) C(1) 128.1(3) . . . . yes
O(2) Pd(1) P(4) C(7) -105.6(3) . . . . yes
O(2) Pd(1) P(4) C(13) 10.7(3) . . . . yes
O(2) Pd(1) P(5) C(19) -91.3(8) . . . . yes
O(2) Pd(1) P(5) C(25) 25.5(8) . . . . yes
O(2) Pd(1) P(5) C(31) 148.2(8) . . . . yes
N(1) P(6) C(37) C(38) -163.0(6) . . . . yes
N(1) P(6) C(37) C(42) 20.2(7) . . . . yes
N(1) P(6) C(43) C(44) -165.1(6) . . . . yes
N(1) P(6) C(43) C(48) 20.4(7) . . . . yes
N(1) P(6) C(49) C(50) -80.5(6) . . . . yes
N(1) P(6) C(49) C(54) 95.1(6) . . . . yes
N(1) P(7) C(55) C(56) -79.5(6) . . . . yes
N(1) P(7) C(55) C(60) 90.5(6) . . . . yes
N(1) P(7) C(61) C(62) -1.3(7) . . . . yes
N(1) P(7) C(61) C(66) 178.5(6) . . . . yes
N(1) P(7) C(67) C(68) -14.6(6) . . . . yes
N(1) P(7) C(67) C(72) 169.1(6) . . . . yes
C(1) P(4) C(7) C(8) 123.5(6) . . . . yes
C(1) P(4) C(7) C(12) -58.9(7) . . . . yes
C(1) P(4) C(13) C(14) 163.6(6) . . . . yes
C(1) P(4) C(13) C(18) -19.8(7) . . . . yes
C(1) C(2) C(3) C(4) -1(1) . . . . yes
C(1) C(6) C(5) C(4) 0(1) . . . . yes
C(2) C(1) P(4) C(7) -174.5(5) . . . . yes
C(2) C(1) P(4) C(13) 76.3(6) . . . . yes
C(2) C(1) C(6) C(5) -1(1) . . . . yes
C(2) C(3) C(4) C(5) 0(1) . . . . yes
C(3) C(2) C(1) C(6) 1(1) . . . . yes
C(3) C(4) C(5) C(6) 0(1) . . . . yes
C(6) C(1) P(4) C(7) 6.8(7) . . . . yes
C(6) C(1) P(4) C(13) -102.4(6) . . . . yes
C(7) P(4) C(13) C(14) 49.8(6) . . . . yes
C(7) P(4) C(13) C(18) -133.6(7) . . . . yes
C(7) C(8) C(9) C(10) -2(1) . . . . yes
C(7) C(12) C(11) C(10) 0(1) . . . . yes
C(8) C(7) P(4) C(13) -125.3(6) . . . . yes
C(8) C(7) C(12) C(11) -3(1) . . . . yes
C(8) C(9) C(10) C(11) -1(1) . . . . yes
C(9) C(8) C(7) C(12) 4(1) . . . . yes
C(9) C(10) C(11) C(12) 3(1) . . . . yes
C(12) C(7) P(4) C(13) 52.3(7) . . . . yes
C(13) C(14) C(15) C(16) 0(1) . . . . yes
C(13) C(18) C(17) C(16) 0(1) . . . . yes
C(14) C(13) C(18) C(17) 0(1) . . . . yes
C(14) C(15) C(16) C(17) 0(1) . . . . yes
C(15) C(14) C(13) C(18) 0(1) . . . . yes
C(15) C(16) C(17) C(18) 0(1) . . . . yes
C(19) P(5) C(25) C(26) 106.5(6) . . . . yes
C(19) P(5) C(25) C(30) -72.6(6) . . . . yes
C(19) P(5) C(31) C(32) 149.9(6) . . . . yes
C(19) P(5) C(31) C(36) -29.4(6) . . . . yes
C(19) C(20) C(21) C(22) 0(1) . . . . yes
C(19) C(24) C(23) C(22) 0(1) . . . . yes
C(20) C(19) P(5) C(25) -157.7(6) . . . . yes
C(20) C(19) P(5) C(31) 92.5(6) . . . . yes
C(20) C(19) C(24) C(23) 0(1) . . . . yes
C(20) C(21) C(22) C(23) 0(1) . . . . yes
C(21) C(20) C(19) C(24) 0(1) . . . . yes
C(21) C(22) C(23) C(24) 0(1) . . . . yes
C(24) C(19) P(5) C(25) 25.1(7) . . . . yes
C(24) C(19) P(5) C(31) -84.7(6) . . . . yes
C(25) P(5) C(31) C(32) 37.7(7) . . . . yes
C(25) P(5) C(31) C(36) -141.6(6) . . . . yes
C(25) C(26) C(27) C(28) 1(1) . . . . yes
C(25) C(30) C(29) C(28) 0(1) . . . . yes
C(26) C(25) P(5) C(31) -144.3(5) . . . . yes
C(26) C(25) C(30) C(29) 1(1) . . . . yes
C(26) C(27) C(28) C(29) 0(1) . . . . yes
C(27) C(26) C(25) C(30) -2(1) . . . . yes
C(27) C(28) C(29) C(30) -1(1) . . . . yes
C(30) C(25) P(5) C(31) 36.5(7) . . . . yes
C(31) C(32) C(33) C(34) -1(1) . . . . yes
C(31) C(36) C(35) C(34) 0(1) . . . . yes
C(32) C(31) C(36) C(35) 0(1) . . . . yes
C(32) C(33) C(34) C(35) 0(1) . . . . yes
C(33) C(32) C(31) C(36) 1(1) . . . . yes
C(33) C(34) C(35) C(36) 0(1) . . . . yes
C(37) P(6) C(43) C(44) 77.5(7) . . . . yes
C(37) P(6) C(43) C(48) -96.9(6) . . . . yes
C(37) P(6) C(49) C(50) 37.7(6) . . . . yes
C(37) P(6) C(49) C(54) -146.7(6) . . . . yes
C(37) C(38) C(39) C(40) 2(1) . . . . yes
C(37) C(42) C(41) C(40) 1(1) . . . . yes
C(38) C(37) P(6) C(43) -41.1(7) . . . . yes
C(38) C(37) P(6) C(49) 74.9(6) . . . . yes
C(38) C(37) C(42) C(41) 0(1) . . . . yes
C(38) C(39) C(40) C(41) -1(1) . . . . yes
C(39) C(38) C(37) C(42) -2(1) . . . . yes
C(39) C(40) C(41) C(42) 0(1) . . . . yes
C(42) C(37) P(6) C(43) 142.1(6) . . . . yes
C(42) C(37) P(6) C(49) -101.8(6) . . . . yes
C(43) P(6) C(49) C(50) 151.7(6) . . . . yes
C(43) P(6) C(49) C(54) -32.7(7) . . . . yes
C(43) C(44) C(45) C(46) -1(1) . . . . yes
C(43) C(48) C(47) C(46) 0(1) . . . . yes
C(44) C(43) P(6) C(49) -37.9(7) . . . . yes
C(44) C(43) C(48) C(47) -1(1) . . . . yes
C(44) C(45) C(46) C(47) 0(1) . . . . yes
C(45) C(44) C(43) C(48) 2(1) . . . . yes
C(45) C(46) C(47) C(48) 1(1) . . . . yes
C(48) C(43) P(6) C(49) 147.7(6) . . . . yes
C(49) C(50) C(51) C(52) 0(1) . . . . yes
C(49) C(54) C(53) C(52) 0(1) . . . . yes
C(50) C(49) C(54) C(53) 1(1) . . . . yes
C(50) C(51) C(52) C(53) 1(1) . . . . yes
C(51) C(50) C(49) C(54) -1(1) . . . . yes
C(51) C(52) C(53) C(54) -1(1) . . . . yes
C(55) P(7) C(61) C(62) 124.6(6) . . . . yes
C(55) P(7) C(61) C(66) -55.6(7) . . . . yes
C(55) P(7) C(67) C(68) -139.9(6) . . . . yes
C(55) P(7) C(67) C(72) 43.8(7) . . . . yes
C(55) C(56) C(57) C(58) 1(1) . . . . yes
C(55) C(60) C(59) C(58) 1(1) . . . . yes
C(56) C(55) P(7) C(61) 157.3(6) . . . . yes
C(56) C(55) P(7) C(67) 41.4(7) . . . . yes
C(56) C(55) C(60) C(59) 0(1) . . . . yes
C(56) C(57) C(58) C(59) 0(1) . . . . yes
C(57) C(56) C(55) C(60) -1(1) . . . . yes
C(57) C(58) C(59) C(60) 0(1) . . . . yes
C(60) C(55) P(7) C(61) -32.7(6) . . . . yes
C(60) C(55) P(7) C(67) -148.6(5) . . . . yes
C(61) P(7) C(67) C(68) 104.3(6) . . . . yes
C(61) P(7) C(67) C(72) -72.0(6) . . . . yes
C(61) C(62) C(63) C(64) 0(1) . . . . yes
C(61) C(66) C(65) C(64) 0(1) . . . . yes
C(62) C(61) P(7) C(67) -118.1(6) . . . . yes
C(62) C(61) C(66) C(65) 0(1) . . . . yes
C(62) C(63) C(64) C(65) -1(1) . . . . yes
C(63) C(62) C(61) C(66) 0(1) . . . . yes
C(63) C(64) C(65) C(66) 1(1) . . . . yes
C(66) C(61) P(7) C(67) 61.7(7) . . . . yes
C(67) C(68) C(69) C(70) 0(1) . . . . yes
C(67) C(72) C(71) C(70) 0(1) . . . . yes
C(68) C(67) C(72) C(71) -1(1) . . . . yes
C(68) C(69) C(70) C(71) -2(1) . . . . yes
C(69) C(68) C(67) C(72) 1(1) . . . . yes
C(69) C(70) C(71) C(72) 2(1) . . . . yes
C(75) Cl(5) C(75) Cl(5) 0.0 . . 2_666 2_666 yes
C(75) Cl(5) C(75) Cl(5) 0.0 . 2_666 2_666 . yes
C(75) Cl(5) C(75) Cl(5) 0.0 . 2_666 2_666 . yes
